data_1510742
loop_
_publ_author_name
'Krajewski, J.J.'
'Chakoumakos, B.C.'
'Peck, W.F.jr.'
'Santoro, A.'
'Cava, R.J.'
'Huang, Q.'

_publ_section_title
;
 Neutron powder diffraction study of the 12K superconductor La3 Ni2 B2
 N(3-x)
;
_journal_name_full 'Physica C (Amsterdam)'
_journal_page_first 101
_journal_page_last 105
_journal_paper_doi 10.1016/0921-4534(95)00041-0
_journal_volume 244
_journal_year 1995
_chemical_formula_sum 'B2 La3 N2.91 Ni2'
_chemical_name_systematic 'La3 Ni2 B2 N2.91'
_space_group_IT_number 139
_symmetry_space_group_name_Hall '-I 4 2'
_symmetry_space_group_name_H-M 'I 4/m m m'
_cell_angle_alpha 90
_cell_angle_beta 90
_cell_angle_gamma 90
_cell_formula_units_Z 2
_cell_length_a 3.72512
_cell_length_b 3.72512
_cell_length_c 20.5172
_cell_volume 284.707
_citation_journal_id_ASTM PHYCE6
_cod_data_source_file boron_231.cif
_cod_data_source_block B2La3N2.91Ni2
_cod_original_cell_volume 284.7073
_cod_database_code 1510742

loop_
_symmetry_equiv_pos_as_xyz
x,y,z
-y,x,z
-x,-y,z
y,-x,z
x,-y,-z
y,x,-z
-x,y,-z
-y,-x,-z
-x,-y,-z
y,-x,-z
x,y,-z
-y,x,-z
-x,y,z
-y,-x,z
x,-y,z
y,x,z
x+1/2,y+1/2,z+1/2
-y+1/2,x+1/2,z+1/2
-x+1/2,-y+1/2,z+1/2
y+1/2,-x+1/2,z+1/2
x+1/2,-y+1/2,-z+1/2
y+1/2,x+1/2,-z+1/2
-x+1/2,y+1/2,-z+1/2
-y+1/2,-x+1/2,-z+1/2
-x+1/2,-y+1/2,-z+1/2
y+1/2,-x+1/2,-z+1/2
x+1/2,y+1/2,-z+1/2
-y+1/2,x+1/2,-z+1/2
-x+1/2,y+1/2,z+1/2
-y+1/2,-x+1/2,z+1/2
x+1/2,-y+1/2,z+1/2
y+1/2,x+1/2,z+1/2

loop_
_atom_site_label
_atom_site_type_symbol
_atom_site_fract_x
_atom_site_fract_y
_atom_site_fract_z
_atom_site_occupancy
_atom_site_U_iso_or_equiv
La1 La+3 0 0 0 1 0.0
Ni1 Ni+2 0.5 0 0.25 1 0.0
La2 La+3 0.5 0.5 0.1295 1 0.0
B1 B-3 0 0 0.1946 1 0.0
N1 N-3 0.5 0.5 0 0.91 0.0
N2 N-3 0 0 0.1246 1 0.0
